data_4332050
loop_
_publ_author_name
'Gong, Yun'
'Tang, Wang'
'Hou, Wenbin'
'Zha, Zhongyong'
'Hu, Changwen'

_publ_section_title
;
 Transformation from a Low-Dimensional Framework to a High-Dimensional
 Architecture Based on Different Metal Ions:&#x00A0; Syntheses,
 Structures, and Photoluminescences
;
_journal_issue 13
_journal_name_full 'Inorganic Chemistry'
_journal_page_first 4987
_journal_page_last 4995
_journal_paper_doi 10.1021/ic052095h
_journal_volume 45
_journal_year 2006
_chemical_formula_sum 'C6 H20 Cu3 N2 O16 P4'
_chemical_formula_weight 690.74
_chemical_name_systematic
; 
 ? 
;
_space_group_IT_number 14
_symmetry_cell_setting monoclinic
_symmetry_space_group_name_Hall '-P 2yn'
_symmetry_space_group_name_H-M 'P 1 21/n 1'
_atom_sites_solution_hydrogens geom
_atom_sites_solution_primary direct
_atom_sites_solution_secondary difmap
_audit_creation_method SHELXL-97
_cell_angle_alpha 90.00
_cell_angle_beta 101.448(5)
_cell_angle_gamma 90.00
_cell_formula_units_Z 2
_cell_length_a 10.232(4)
_cell_length_b 7.961(3)
_cell_length_c 11.016(4)
_cell_measurement_temperature 298(2)
_cell_volume 879.5(6)
_computing_structure_refinement 'SHELXL-97 (Sheldrick, 1997)'
_computing_structure_solution 'SHELXS-97 (Sheldrick, 1990)'
_diffrn_ambient_temperature 298(2)
_diffrn_detector_area_resol_mean 9
_diffrn_measured_fraction_theta_full 0.995
_diffrn_measured_fraction_theta_max 0.995
_diffrn_measurement_device_type 'Nonius KappaCCD diffractometer'
_diffrn_measurement_method CCD
_diffrn_radiation_monochromator graphite
_diffrn_radiation_source 'fine-focus sealed tube'
_diffrn_radiation_type MoK\a
_diffrn_radiation_wavelength 0.71073
_diffrn_reflns_av_R_equivalents 0.0278
_diffrn_reflns_av_sigmaI/netI 0.0290
_diffrn_reflns_limit_h_max 12
_diffrn_reflns_limit_h_min -11
_diffrn_reflns_limit_k_max 8
_diffrn_reflns_limit_k_min -9
_diffrn_reflns_limit_l_max 13
_diffrn_reflns_limit_l_min -12
_diffrn_reflns_number 4459
_diffrn_reflns_theta_full 25.01
_diffrn_reflns_theta_max 25.01
_diffrn_reflns_theta_min 2.48
_diffrn_standards_decay_% none
_diffrn_standards_interval_count 0
_diffrn_standards_number 0
_exptl_absorpt_coefficient_mu 4.053
_exptl_absorpt_correction_T_max 0.321
_exptl_absorpt_correction_T_min 0.242
_exptl_absorpt_correction_type multi-scan
_exptl_absorpt_process_details '(blessing, 1995, 1997)'
_exptl_crystal_colour blue
_exptl_crystal_density_diffrn 2.608
_exptl_crystal_density_method 'not measured'
_exptl_crystal_description block
_exptl_crystal_F_000 690
_exptl_crystal_size_max 0.41
_exptl_crystal_size_mid 0.30
_exptl_crystal_size_min 0.28
_refine_diff_density_max 0.474
_refine_diff_density_min -0.416
_refine_diff_density_rms 0.095
_refine_ls_extinction_method none
_refine_ls_goodness_of_fit_ref 1.078
_refine_ls_hydrogen_treatment mixed
_refine_ls_matrix_type full
_refine_ls_number_parameters 166
_refine_ls_number_reflns 1546
_refine_ls_number_restraints 0
_refine_ls_restrained_S_all 1.078
_refine_ls_R_factor_all 0.0303
_refine_ls_R_factor_gt 0.0237
_refine_ls_shift/su_max 0.000
_refine_ls_shift/su_mean 0.000
_refine_ls_structure_factor_coef Fsqd
_refine_ls_weighting_details 'calc w=1/[\s^2^(Fo^2^)+(0.0323P)^2^+0.8241P] where P=(Fo^2^+2Fc^2^)/3'
_refine_ls_weighting_scheme calc
_refine_ls_wR_factor_gt 0.0603
_refine_ls_wR_factor_ref 0.0643
_reflns_number_gt 1339
_reflns_number_total 1546
_reflns_threshold_expression >2sigma(I)
_cod_data_source_file ic052095hsup3.cif
_cod_data_source_block 050806f
_cod_original_sg_symbol_H-M P2(1)/n
_cod_database_code 4332050

loop_
_symmetry_equiv_pos_as_xyz
'x, y, z'
'-x+1/2, y+1/2, -z+1/2'
'-x, -y, -z'
'x-1/2, -y-1/2, z-1/2'

loop_
_atom_site_label
_atom_site_type_symbol
_atom_site_fract_x
_atom_site_fract_y
_atom_site_fract_z
_atom_site_U_iso_or_equiv
_atom_site_adp_type
_atom_site_occupancy
_atom_site_symmetry_multiplicity
_atom_site_calc_flag
_atom_site_refinement_flags
Cu1 Cu 0.61389(4) 0.08150(5) 0.20544(3) 0.01277(14) Uani 1 1 d .
Cu2 Cu 1.0000 0.0000 0.0000 0.01521(17) Uani 1 2 d S
N1 N 0.8231(3) 0.5830(5) -0.0940(3) 0.0218(7) Uani 1 1 d .
O1 O 0.6495(2) -0.1003(3) 0.0417(2) 0.0173(5) Uani 1 1 d .
O2 O 0.8174(2) -0.0399(3) -0.0948(2) 0.0154(5) Uani 1 1 d .
O3 O 0.5734(2) -0.0162(3) -0.1837(2) 0.0134(5) Uani 1 1 d .
O4 O 0.8005(2) 0.1501(3) 0.2155(2) 0.0156(5) Uani 1 1 d .
O5 O 0.9536(2) 0.2102(3) 0.0636(2) 0.0160(5) Uani 1 1 d .
O6 O 0.8361(2) 0.4475(3) 0.1415(2) 0.0149(5) Uani 1 1 d .
O7 O 0.5734(3) 0.2485(3) 0.0494(2) 0.0188(6) Uani 1 1 d .
O8 O 0.5939(3) 0.3244(4) 0.3229(3) 0.0237(6) Uani 1 1 d .
P1 P 0.68107(8) 0.00237(11) -0.06591(8) 0.0102(2) Uani 1 1 d .
P2 P 0.82943(8) 0.26098(11) 0.11086(7) 0.0107(2) Uani 1 1 d .
C1 C 0.6841(3) 0.2246(4) -0.0156(3) 0.0121(7) Uani 1 1 d .
C2 C 0.6696(4) 0.3383(5) -0.1299(3) 0.0190(8) Uani 1 1 d .
H2A H 0.7360 0.3031 -0.1765 0.023 Uiso 1 1 calc R
H2B H 0.5830 0.3157 -0.1815 0.023 Uiso 1 1 calc R
C3 C 0.6819(3) 0.5254(4) -0.1134(3) 0.0191(8) Uani 1 1 d .
H3A H 0.6309 0.5804 -0.1862 0.023 Uiso 1 1 calc R
H3B H 0.6444 0.5584 -0.0428 0.023 Uiso 1 1 calc R
H7 H 0.493(5) 0.224(6) 0.003(4) 0.052(15) Uiso 1 1 d .
H8A H 0.588(4) 0.408(6) 0.277(4) 0.024(12) Uiso 1 1 d .
H8B H 0.667(5) 0.321(7) 0.364(4) 0.047(16) Uiso 1 1 d .
H1A H 0.829(5) 0.692(7) -0.097(4) 0.043(14) Uiso 1 1 d .
H1B H 0.871(4) 0.545(6) -0.153(4) 0.034(12) Uiso 1 1 d .
H1C H 0.863(5) 0.536(6) -0.021(5) 0.051(15) Uiso 1 1 d .

loop_
_atom_site_aniso_label
_atom_site_aniso_U_11
_atom_site_aniso_U_22
_atom_site_aniso_U_33
_atom_site_aniso_U_23
_atom_site_aniso_U_13
_atom_site_aniso_U_12
Cu1 0.0085(2) 0.0158(2) 0.0136(2) 0.00242(16) 0.00146(16) -0.00196(16)
Cu2 0.0078(3) 0.0155(3) 0.0220(3) -0.0067(2) 0.0021(2) 0.0002(2)
N1 0.0258(19) 0.0178(19) 0.0228(18) 0.0020(15) 0.0069(15) -0.0063(15)
O1 0.0150(13) 0.0204(14) 0.0154(12) 0.0031(10) 0.0006(10) -0.0052(10)
O2 0.0090(12) 0.0182(13) 0.0182(12) -0.0059(10) 0.0008(10) -0.0010(10)
O3 0.0087(12) 0.0177(13) 0.0135(11) 0.0000(10) 0.0012(9) -0.0017(10)
O4 0.0110(12) 0.0194(13) 0.0156(12) 0.0028(10) 0.0006(9) -0.0020(10)
O5 0.0087(12) 0.0152(13) 0.0247(13) -0.0059(10) 0.0044(10) -0.0012(10)
O6 0.0157(13) 0.0144(12) 0.0133(11) -0.0015(10) -0.0004(10) 0.0013(10)
O7 0.0100(13) 0.0264(14) 0.0204(13) -0.0071(11) 0.0042(11) -0.0013(11)
O8 0.0185(16) 0.0260(17) 0.0247(15) 0.0003(13) -0.0005(12) -0.0034(13)
P1 0.0071(4) 0.0114(5) 0.0120(4) -0.0003(3) 0.0014(3) -0.0005(3)
P2 0.0071(4) 0.0118(4) 0.0129(4) -0.0016(3) 0.0014(3) -0.0008(3)
C1 0.0075(17) 0.0130(17) 0.0158(16) -0.0014(14) 0.0027(13) 0.0013(13)
C2 0.020(2) 0.0176(19) 0.0179(17) -0.0003(15) -0.0012(14) -0.0033(16)
C3 0.018(2) 0.0160(19) 0.0232(19) 0.0006(15) 0.0031(15) 0.0027(15)

loop_
_atom_type_symbol
_atom_type_description
_atom_type_scat_dispersion_real
_atom_type_scat_dispersion_imag
_atom_type_scat_source
C C 0.0033 0.0016 'International Tables Vol C Tables 4.2.6.8 and 6.1.1.4'
H H 0.0000 0.0000 'International Tables Vol C Tables 4.2.6.8 and 6.1.1.4'
O O 0.0106 0.0060 'International Tables Vol C Tables 4.2.6.8 and 6.1.1.4'
Cu Cu 0.3201 1.2651 'International Tables Vol C Tables 4.2.6.8 and 6.1.1.4'
P P 0.1023 0.0942 'International Tables Vol C Tables 4.2.6.8 and 6.1.1.4'
N N 0.0061 0.0033 'International Tables Vol C Tables 4.2.6.8 and 6.1.1.4'

loop_
_geom_angle_atom_site_label_1
_geom_angle_atom_site_label_2
_geom_angle_atom_site_label_3
_geom_angle
_geom_angle_site_symmetry_1
_geom_angle_site_symmetry_3
O3 Cu1 O4 176.23(9) 3_655 .
O3 Cu1 O6 92.44(9) 3_655 2_645
O4 Cu1 O6 91.00(9) . 2_645
O3 Cu1 O7 92.20(10) 3_655 .
O4 Cu1 O7 84.49(9) . .
O6 Cu1 O7 173.69(10) 2_645 .
O3 Cu1 O8 95.51(10) 3_655 .
O4 Cu1 O8 86.00(10) . .
O6 Cu1 O8 90.59(11) 2_645 .
O7 Cu1 O8 84.71(11) . .
O3 Cu1 O1 92.22(9) 3_655 .
O4 Cu1 O1 85.38(9) . .
O6 Cu1 O1 105.32(9) 2_645 .
O7 Cu1 O1 78.76(9) . .
O8 Cu1 O1 162.00(9) . .
O5 Cu2 O5 180.00(15) 3_755 .
O5 Cu2 O2 86.73(10) 3_755 .
O5 Cu2 O2 93.27(10) . .
O5 Cu2 O2 93.27(10) 3_755 3_755
O5 Cu2 O2 86.73(10) . 3_755
O2 Cu2 O2 180.0(2) . 3_755
P1 O1 Cu1 110.40(13) . .
P1 O2 Cu2 131.33(14) . .
P1 O3 Cu1 130.67(13) . 3_655
P2 O4 Cu1 116.69(13) . .
P2 O5 Cu2 130.08(14) . .
P2 O6 Cu1 135.16(14) . 2_655
C1 O7 Cu1 105.41(19) . .
O1 P1 O2 112.74(14) . .
O1 P1 O3 112.23(13) . .
O2 P1 O3 109.55(13) . .
O1 P1 C1 105.82(14) . .
O2 P1 C1 108.12(14) . .
O3 P1 C1 108.15(14) . .
O5 P2 O6 109.39(13) . .
O5 P2 O4 113.92(14) . .
O6 P2 O4 113.81(13) . .
O5 P2 C1 107.59(14) . .
O6 P2 C1 108.30(14) . .
O4 P2 C1 103.36(14) . .
O7 C1 C2 111.5(3) . .
O7 C1 P2 101.3(2) . .
C2 C1 P2 117.3(2) . .
O7 C1 P1 107.5(2) . .
C2 C1 P1 109.0(2) . .
P2 C1 P1 109.79(17) . .
C3 C2 C1 119.6(3) . .
N1 C3 C2 112.2(3) . .

loop_
_geom_bond_atom_site_label_1
_geom_bond_atom_site_label_2
_geom_bond_distance
_geom_bond_site_symmetry_2
Cu1 O3 1.954(2) 3_655
Cu1 O4 1.968(2) .
Cu1 O6 1.975(2) 2_645
Cu1 O7 2.148(3) .
Cu1 O8 2.357(3) .
Cu1 O1 2.396(2) .
Cu2 O5 1.910(2) 3_755
Cu2 O5 1.910(2) .
Cu2 O2 1.977(2) .
Cu2 O2 1.977(2) 3_755
N1 C3 1.490(5) .
O1 P1 1.527(2) .
O2 P1 1.528(2) .
O3 P1 1.534(2) .
O3 Cu1 1.954(2) 3_655
O4 P2 1.527(2) .
O5 P2 1.521(2) .
O6 P2 1.522(3) .
O6 Cu1 1.975(2) 2_655
O7 C1 1.467(4) .
P1 C1 1.852(3) .
P2 C1 1.848(3) .
C1 C2 1.534(4) .
C2 C3 1.503(5) .
